data_4032686
loop_
_publ_author_name
'Sigalov, Mark V.'
'Shainyan, Bagrat A.'
'Sterkhova, Irina V.'

_publ_section_title
;
 Photoinduced Intramolecular Bifurcate Hydrogen Bond: Unusual Mutual
 Influence of the Components.
;
_journal_issue 17
_journal_name_full 'The Journal of organic chemistry'
_journal_page_first 9075
_journal_page_last 9086
_journal_paper_doi 10.1021/acs.joc.7b01589
_journal_volume 82
_journal_year 2017
_chemical_formula_sum 'C15 H13 N O2'
_chemical_formula_weight 239.26
_chemical_name_systematic
;
 ?
;
_space_group_crystal_system triclinic
_space_group_IT_number 2
_space_group_name_Hall '-P 1'
_space_group_name_H-M_alt 'P -1'
_symmetry_space_group_name_Hall '-P 1'
_symmetry_space_group_name_H-M 'P -1'
_atom_sites_solution_hydrogens mixed
_atom_sites_solution_primary direct
_atom_sites_solution_secondary difmap
_audit_creation_method SHELXL-2013
_cell_angle_alpha 80.686(2)
_cell_angle_beta 81.816(2)
_cell_angle_gamma 72.884(2)
_cell_formula_units_Z 2
_cell_length_a 7.5489(3)
_cell_length_b 8.9993(4)
_cell_length_c 9.2731(4)
_cell_measurement_reflns_used 213
_cell_measurement_temperature 100(2)
_cell_measurement_theta_max 25
_cell_measurement_theta_min 5
_cell_volume 591.12(4)
_computing_cell_refinement 'Bruker SAINT'
_computing_data_collection 'Bruker APEX2'
_computing_data_reduction 'Bruker SAINT'
_computing_molecular_graphics 'Bruker SHELXTL'
_computing_publication_material 'Bruker SHELXTL'
_computing_structure_refinement 'SHELXL-2013 (Sheldrick 2013)'
_computing_structure_solution 'SHELXS-97 (Sheldrick 2008)'
_diffrn_ambient_temperature 100(2)
_diffrn_measured_fraction_theta_full 1.000
_diffrn_measured_fraction_theta_max 1.000
_diffrn_measurement_device_type 'Bruker D8 VENTURE PHOTON 100 CMOS'
_diffrn_measurement_method '\f and \w scans'
_diffrn_radiation_type MoK\a
_diffrn_radiation_wavelength 0.71073
_diffrn_reflns_av_R_equivalents 0.1000
_diffrn_reflns_av_unetI/netI 0.0705
_diffrn_reflns_Laue_measured_fraction_full 1.000
_diffrn_reflns_Laue_measured_fraction_max 1.000
_diffrn_reflns_limit_h_max 10
_diffrn_reflns_limit_h_min -10
_diffrn_reflns_limit_k_max 12
_diffrn_reflns_limit_k_min -12
_diffrn_reflns_limit_l_max 13
_diffrn_reflns_limit_l_min -13
_diffrn_reflns_number 26399
_diffrn_reflns_point_group_measured_fraction_full 1.000
_diffrn_reflns_point_group_measured_fraction_max 1.000
_diffrn_reflns_theta_full 25.242
_diffrn_reflns_theta_max 30.064
_diffrn_reflns_theta_min 2.237
_exptl_absorpt_coefficient_mu 0.090
_exptl_absorpt_correction_T_max 0.8460
_exptl_absorpt_correction_T_min 0.7690
_exptl_absorpt_correction_type multi-scan
_exptl_crystal_colour yellow
_exptl_crystal_density_diffrn 1.344
_exptl_crystal_description needle
_exptl_crystal_F_000 252
_exptl_crystal_size_max 0.500
_exptl_crystal_size_mid 0.060
_exptl_crystal_size_min 0.020
_refine_diff_density_max 0.301
_refine_diff_density_min -0.373
_refine_diff_density_rms 0.079
_refine_ls_extinction_method none
_refine_ls_goodness_of_fit_ref 1.015
_refine_ls_hydrogen_treatment mixed
_refine_ls_matrix_type full
_refine_ls_number_parameters 188
_refine_ls_number_reflns 3475
_refine_ls_number_restraints 0
_refine_ls_restrained_S_all 1.015
_refine_ls_R_factor_all 0.1075
_refine_ls_R_factor_gt 0.0553
_refine_ls_shift/su_max 0.000
_refine_ls_shift/su_mean 0.000
_refine_ls_structure_factor_coef Fsqd
_refine_ls_weighting_details 'w=1/[\s^2^(Fo^2^)+(0.0657P)^2^+0.1369P] where P=(Fo^2^+2Fc^2^)/3'
_refine_ls_weighting_scheme calc
_refine_ls_wR_factor_gt 0.1160
_refine_ls_wR_factor_ref 0.1351
_reflns_Friedel_coverage 0.000
_reflns_number_gt 2252
_reflns_number_total 3475
_reflns_threshold_expression 'I > 2\s(I)'
_cod_data_source_file jo7b01589_si_003.cif
_cod_data_source_block mo_Sigalov_3_140217_0m
_cod_depositor_comments 'Adding full bibliography for 4032686.cif.'
_cod_database_code 4032686
_shelx_space_group_comment
;
The symmetry employed for this shelxl refinement is uniquely defined
by the following loop, which should always be used as a source of
symmetry information in preference to the above space-group names.
They are only intended as comments.
;
_shelx_estimated_absorpt_t_min 0.948
_shelx_estimated_absorpt_t_max 0.998
_shelxl_version_number 2013-3

loop_
_space_group_symop_operation_xyz
'x, y, z'
'-x, -y, -z'

loop_
_atom_site_label
_atom_site_type_symbol
_atom_site_fract_x
_atom_site_fract_y
_atom_site_fract_z
_atom_site_U_iso_or_equiv
_atom_site_adp_type
_atom_site_occupancy
_atom_site_site_symmetry_order
_atom_site_calc_flag
_atom_site_refinement_flags_posn
_atom_site_refinement_flags_adp
O1 O 1.09936(15) -0.07102(12) 0.65178(12) 0.0208(3) Uani 1 1 d . .
N5 N 0.29922(19) 0.27549(16) 1.24143(14) 0.0188(3) Uani 1 1 d . .
O3 O 0.74325(15) -0.00154(12) 0.83682(12) 0.0209(3) Uani 1 1 d . .
C12 C 0.7271(2) 0.20476(16) 0.97936(15) 0.0141(3) Uani 1 1 d . .
C13 C 0.5619(2) 0.20394(17) 1.05514(16) 0.0148(3) Uani 1 1 d . .
C14 C 0.4612(2) 0.30098(17) 1.16580(16) 0.0156(3) Uani 1 1 d . .
C15 C 0.4911(2) 0.42495(18) 1.22153(18) 0.0200(3) Uani 1 1 d . .
C11 C 1.1794(2) 0.2910(2) 0.84226(18) 0.0235(4) Uani 1 1 d . .
C1 C 1.2300(2) -0.1370(2) 0.53510(18) 0.0266(4) Uani 1 1 d . .
H1 H 1.2383 -0.0542 0.4537 0.040 Uiso 1 1 calc R U
H3 H 1.1882 -0.2173 0.5008 0.040 Uiso 1 1 calc R U
H13 H 1.3527 -0.1845 0.5710 0.040 Uiso 1 1 calc R U
C2 C 1.1325(2) 0.04721(17) 0.70791(16) 0.0158(3) Uani 1 1 d . .
C3 C 0.9947(2) 0.12132(17) 0.81273(16) 0.0143(3) Uani 1 1 d . .
C4 C 0.8134(2) 0.09390(16) 0.87108(16) 0.0143(3) Uani 1 1 d . .
C6 C 0.2308(2) 0.37770(18) 1.34200(18) 0.0221(4) Uani 1 1 d . .
C5 C 0.3464(2) 0.47259(19) 1.33203(18) 0.0230(4) Uani 1 1 d . .
C7 C 0.8558(2) 0.30229(17) 0.98822(16) 0.0163(3) Uani 1 1 d . .
H11 H 0.8949 0.2866 1.0883 0.020 Uiso 1 1 calc R U
H12 H 0.7954 0.4151 0.9607 0.020 Uiso 1 1 calc R U
C8 C 1.0196(2) 0.24171(17) 0.87858(16) 0.0161(3) Uani 1 1 d . .
C9 C 1.3131(2) 0.2182(2) 0.73822(18) 0.0251(4) Uani 1 1 d . .
H10 H 1.4232 0.2511 0.7121 0.030 Uiso 1 1 calc R U
C10 C 1.2912(2) 0.09876(19) 0.67094(17) 0.0216(4) Uani 1 1 d . .
H9 H 1.3852 0.0520 0.5993 0.026 Uiso 1 1 calc R U
H2 H 1.197(3) 0.373(2) 0.894(2) 0.033(5) Uiso 1 1 d . .
H6 H 0.116(3) 0.376(2) 1.404(2) 0.032(5) Uiso 1 1 d . .
H14 H 0.252(3) 0.195(3) 1.229(2) 0.046(6) Uiso 1 1 d . .
H15 H 0.329(2) 0.556(2) 1.392(2) 0.026(5) Uiso 1 1 d . .
H4 H 0.591(3) 0.468(2) 1.190(2) 0.030(5) Uiso 1 1 d . .
H5 H 0.503(2) 0.1271(19) 1.0351(17) 0.017(4) Uiso 1 1 d . .

loop_
_atom_site_aniso_label
_atom_site_aniso_U_11
_atom_site_aniso_U_22
_atom_site_aniso_U_33
_atom_site_aniso_U_23
_atom_site_aniso_U_13
_atom_site_aniso_U_12
O1 0.0199(6) 0.0218(6) 0.0193(6) -0.0104(4) 0.0057(5) -0.0034(5)
N5 0.0192(7) 0.0169(7) 0.0198(7) -0.0072(5) 0.0059(5) -0.0057(5)
O3 0.0217(6) 0.0213(6) 0.0236(6) -0.0102(5) 0.0049(5) -0.0113(5)
C12 0.0149(7) 0.0133(7) 0.0135(7) -0.0028(5) -0.0009(6) -0.0028(6)
C13 0.0163(8) 0.0134(7) 0.0148(7) -0.0023(6) -0.0015(6) -0.0039(6)
C14 0.0155(7) 0.0151(7) 0.0147(7) -0.0018(6) 0.0015(6) -0.0036(6)
C15 0.0213(8) 0.0171(8) 0.0230(8) -0.0061(6) 0.0024(7) -0.0074(7)
C11 0.0208(8) 0.0290(9) 0.0253(9) -0.0087(7) 0.0001(7) -0.0121(7)
C1 0.0233(9) 0.0308(9) 0.0216(8) -0.0124(7) 0.0030(7) 0.0011(7)
C2 0.0164(8) 0.0156(7) 0.0136(7) -0.0020(6) -0.0015(6) -0.0015(6)
C3 0.0131(7) 0.0143(7) 0.0142(7) -0.0002(5) -0.0013(6) -0.0030(6)
C4 0.0158(7) 0.0129(7) 0.0131(7) -0.0015(5) -0.0005(6) -0.0027(6)
C6 0.0223(9) 0.0197(8) 0.0214(8) -0.0076(6) 0.0070(7) -0.0027(7)
C5 0.0279(9) 0.0180(8) 0.0230(8) -0.0096(7) 0.0044(7) -0.0055(7)
C7 0.0161(8) 0.0174(7) 0.0170(7) -0.0057(6) 0.0012(6) -0.0065(6)
C8 0.0143(7) 0.0184(7) 0.0156(7) -0.0021(6) -0.0007(6) -0.0050(6)
C9 0.0174(8) 0.0342(10) 0.0266(9) -0.0044(7) 0.0027(7) -0.0138(7)
C10 0.0141(8) 0.0296(9) 0.0180(8) -0.0034(7) 0.0034(6) -0.0034(7)

loop_
_atom_type_symbol
_atom_type_description
_atom_type_scat_dispersion_real
_atom_type_scat_dispersion_imag
_atom_type_scat_source
C C 0.0033 0.0016 'International Tables Vol C Tables 4.2.6.8 and 6.1.1.4'
H H 0.0000 0.0000 'International Tables Vol C Tables 4.2.6.8 and 6.1.1.4'
N N 0.0061 0.0033 'International Tables Vol C Tables 4.2.6.8 and 6.1.1.4'
O O 0.0106 0.0060 'International Tables Vol C Tables 4.2.6.8 and 6.1.1.4'

loop_
_geom_angle_atom_site_label_1
_geom_angle_atom_site_label_2
_geom_angle_atom_site_label_3
_geom_angle
C2 O1 C1 117.07(12)
C6 N5 C14 109.76(14)
C6 N5 H14 126.0(14)
C14 N5 H14 124.1(13)
C13 C12 C4 120.73(14)
C13 C12 C7 130.07(13)
C4 C12 C7 109.16(13)
C12 C13 C14 127.77(14)
C12 C13 H5 116.9(9)
C14 C13 H5 115.3(9)
N5 C14 C15 106.53(13)
N5 C14 C13 119.95(14)
C15 C14 C13 133.51(14)
C14 C15 C5 108.04(14)
C14 C15 H4 125.0(11)
C5 C15 H4 126.9(11)
C9 C11 C8 118.11(15)
C9 C11 H2 122.2(11)
C8 C11 H2 119.7(11)
O1 C1 H1 109.5
O1 C1 H3 109.5
H1 C1 H3 109.5
O1 C1 H13 109.5
H1 C1 H13 109.5
H3 C1 H13 109.5
O1 C2 C10 125.04(14)
O1 C2 C3 116.74(13)
C10 C2 C3 118.21(14)
C8 C3 C2 120.48(14)
C8 C3 C4 109.25(13)
C2 C3 C4 130.27(14)
O3 C4 C3 127.52(14)
O3 C4 C12 125.52(14)
C3 C4 C12 106.95(13)
N5 C6 C5 108.53(15)
N5 C6 H6 120.2(11)
C5 C6 H6 131.3(11)
C6 C5 C15 107.14(14)
C6 C5 H15 125.2(11)
C15 C5 H15 127.7(11)
C12 C7 C8 103.32(12)
C12 C7 H11 111.1
C8 C7 H11 111.1
C12 C7 H12 111.1
C8 C7 H12 111.1
H11 C7 H12 109.1
C11 C8 C3 120.86(15)
C11 C8 C7 127.83(14)
C3 C8 C7 111.31(13)
C11 C9 C10 122.10(14)
C11 C9 H10 119.0
C10 C9 H10 119.0
C9 C10 C2 120.23(14)
C9 C10 H9 119.9
C2 C10 H9 119.9

loop_
_geom_bond_atom_site_label_1
_geom_bond_atom_site_label_2
_geom_bond_distance
O1 C2 1.3560(18)
O1 C1 1.4333(18)
N5 C6 1.358(2)
N5 C14 1.381(2)
N5 H14 0.93(2)
O3 C4 1.2339(18)
C12 C13 1.343(2)
C12 C4 1.478(2)
C12 C7 1.506(2)
C13 C14 1.439(2)
C13 H5 0.978(17)
C14 C15 1.389(2)
C15 C5 1.405(2)
C15 H4 0.94(2)
C11 C9 1.384(2)
C11 C8 1.385(2)
C11 H2 0.994(19)
C1 H1 0.9800
C1 H3 0.9800
C1 H13 0.9800
C2 C10 1.388(2)
C2 C3 1.409(2)
C3 C8 1.396(2)
C3 C4 1.474(2)
C6 C5 1.374(2)
C6 H6 0.97(2)
C5 H15 0.970(18)
C7 C8 1.512(2)
C7 H11 0.9900
C7 H12 0.9900
C9 C10 1.386(2)
C9 H10 0.9500
C10 H9 0.9500

loop_
_geom_hbond_atom_site_label_D
_geom_hbond_atom_site_label_H
_geom_hbond_atom_site_label_A
_geom_hbond_distance_DH
_geom_hbond_distance_HA
_geom_hbond_distance_DA
_geom_hbond_angle_DHA
_geom_hbond_site_symmetry_A
C13 H5 O3 0.978(17) 2.513(16) 3.2937(18) 136.7(12) 2_657
N5 H14 O3 0.93(2) 1.93(2) 2.7961(17) 155.8(19) 2_657
C1 H1 O3 0.98 2.65 3.471(2) 141.4 2_756
C13 H5 O3 0.978(17) 2.513(16) 3.2937(18) 136.7(12) 2_657
N5 H14 O3 0.93(2) 1.93(2) 2.7961(17) 155.8(19) 2_657
C1 H1 O3 0.98 2.65 3.471(2) 141.4 2_756
C13 H5 O3 0.978(17) 2.513(16) 3.2937(18) 136.7(12) 2_657
N5 H14 O3 0.93(2) 1.93(2) 2.7961(17) 155.8(19) 2_657
C1 H1 O3 0.98 2.65 3.471(2) 141.4 2_756
N5 H14 O3 0.93(2) 1.93(2) 2.7961(17) 155.8(19) 2_657
C1 H1 O3 0.98 2.65 3.471(2) 141.4 2_756
N5 H14 O3 0.93(2) 1.93(2) 2.7961(17) 155.8(19) 2_657
C1 H1 O3 0.98 2.65 3.471(2) 141.4 2_756
N5 H14 O3 0.93(2) 1.93(2) 2.7961(17) 155.8(19) 2_657
C1 H1 O3 0.98 2.65 3.471(2) 141.4 2_756
N5 H14 O3 0.93(2) 1.93(2) 2.7961(17) 155.8(19) 2_657
C1 H1 O3 0.98 2.65 3.471(2) 141.4 2_756
C1 H1 O3 0.98 2.65 3.471(2) 141.4 2_756
C1 H1 O3 0.98 2.65 3.471(2) 141.4 2_756
C1 H1 O3 0.98 2.65 3.471(2) 141.4 2_756
C1 H1 O3 0.98 2.65 3.471(2) 141.4 2_756
C1 H1 O3 0.98 2.65 3.471(2) 141.4 2_756
N5 H14 O3 0.93(2) 1.93(2) 2.7961(17) 155.8(19) 2_657
C1 H1 O3 0.98 2.65 3.471(2) 141.4 2_756
N5 H14 O3 0.93(2) 1.93(2) 2.7961(17) 155.8(19) 2_657
C1 H1 O3 0.98 2.65 3.471(2) 141.4 2_756
N5 H14 O3 0.93(2) 1.93(2) 2.7961(17) 155.8(19) 2_657
C1 H1 O3 0.98 2.65 3.471(2) 141.4 2_756
N5 H14 O3 0.93(2) 1.93(2) 2.7961(17) 155.8(19) 2_657
C13 H5 O3 0.978(17) 2.513(16) 3.2937(18) 136.7(12) 2_657
C1 H1 O3 0.98 2.65 3.471(2) 141.4 2_756
N5 H14 O3 0.93(2) 1.93(2) 2.7961(17) 155.8(19) 2_657
C13 H5 O3 0.978(17) 2.513(16) 3.2937(18) 136.7(12) 2_657

loop_
_geom_torsion_atom_site_label_1
_geom_torsion_atom_site_label_2
_geom_torsion_atom_site_label_3
_geom_torsion_atom_site_label_4
_geom_torsion
C4 C12 C13 C14 178.64(14)
C7 C12 C13 C14 1.2(3)
C6 N5 C14 C15 -0.73(18)
C6 N5 C14 C13 178.61(14)
C12 C13 C14 N5 -174.71(15)
C12 C13 C14 C15 4.4(3)
N5 C14 C15 C5 0.48(18)
C13 C14 C15 C5 -178.73(16)
C1 O1 C2 C10 -6.4(2)
C1 O1 C2 C3 174.18(13)
O1 C2 C3 C8 178.51(13)
C10 C2 C3 C8 -0.9(2)
O1 C2 C3 C4 -1.6(2)
C10 C2 C3 C4 178.97(14)
C8 C3 C4 O3 178.84(14)
C2 C3 C4 O3 -1.1(3)
C8 C3 C4 C12 -0.54(16)
C2 C3 C4 C12 179.57(15)
C13 C12 C4 O3 2.8(2)
C7 C12 C4 O3 -179.26(14)
C13 C12 C4 C3 -177.82(13)
C7 C12 C4 C3 0.12(16)
C14 N5 C6 C5 0.71(19)
N5 C6 C5 C15 -0.4(2)
C14 C15 C5 C6 -0.06(19)
C13 C12 C7 C8 177.98(15)
C4 C12 C7 C8 0.29(16)
C9 C11 C8 C3 0.4(2)
C9 C11 C8 C7 179.81(15)
C2 C3 C8 C11 0.1(2)
C4 C3 C8 C11 -179.77(14)
C2 C3 C8 C7 -179.35(13)
C4 C3 C8 C7 0.75(17)
C12 C7 C8 C11 179.92(16)
C12 C7 C8 C3 -0.64(16)
C8 C11 C9 C10 -0.2(3)
C11 C9 C10 C2 -0.6(3)
O1 C2 C10 C9 -178.24(14)
C3 C2 C10 C9 1.1(2)
